data_7058882
loop_
_publ_author_name
'Branzi, Lorenzo'
'Baron, Marco'
'Armelao, Lidia'
'Rancan, Marzio'
'Sgarbossa, Paolo'
'Graiff, Claudia'
'P\"othig, Alexander'
'Biffis, Andrea'

_publ_section_title
;
 Coordination chemistry of gold with N-Phosphine Oxide-Substituted
 Imidazolylidenes (POxIms)
;
_journal_name_full 'New Journal of Chemistry'
_journal_paper_doi 10.1039/C9NJ04911H
_journal_year 2019
_chemical_formula_moiety 'C40 H62 Au Br2 N4 O2 P2, C F3 O3 S'
_chemical_formula_sum 'C41 H62 Au Br2 F3 N4 O5 P2 S'
_chemical_formula_weight 1198.73
_space_group_crystal_system monoclinic
_space_group_IT_number 15
_space_group_name_Hall '-I 2ya'
_space_group_name_H-M_alt 'I 1 2/a 1'
_symmetry_space_group_name_Hall '-I 2ya'
_symmetry_space_group_name_H-M 'I 1 2/a 1'
_atom_sites_solution_hydrogens geom
_atom_sites_solution_primary dual
_audit_creation_date 2019-10-07
_audit_creation_method
;
Olex2 1.2
(compiled 2017.08.10 svn.r3458 for OlexSys, GUI svn.r5381)
;
_audit_update_record
;
2019-10-07 deposited with the CCDC.    2019-10-09 downloaded from the CCDC.
;
_cell_angle_alpha 90
_cell_angle_beta 99.269(2)
_cell_angle_gamma 90
_cell_formula_units_Z 4
_cell_length_a 11.5747(3)
_cell_length_b 28.8162(6)
_cell_length_c 14.7781(3)
_cell_measurement_reflns_used 5027
_cell_measurement_temperature 303.1(8)
_cell_measurement_theta_max 29.1150
_cell_measurement_theta_min 3.1220
_cell_volume 4864.71(19)
_computing_cell_refinement 'CrysAlisPro 1.171.38.46 (Rigaku OD, 2015)'
_computing_data_collection 'CrysAlisPro 1.171.38.46 (Rigaku OD, 2015)'
_computing_data_reduction 'CrysAlisPro 1.171.38.46 (Rigaku OD, 2015)'
_computing_molecular_graphics 'Olex2 (Dolomanov et al., 2009)'
_computing_publication_material 'Olex2 (Dolomanov et al., 2009)'
_computing_structure_refinement 'ShelXL (Sheldrick, 2015)'
_computing_structure_solution 'ShelXT (Sheldrick, 2015)'
_diffrn_ambient_environment air
_diffrn_ambient_temperature 303.1(8)
_diffrn_detector 'CCD plate'
_diffrn_detector_area_resol_mean 16.1274
_diffrn_detector_type Eos
_diffrn_measured_fraction_theta_full 0.996
_diffrn_measured_fraction_theta_max 0.838
_diffrn_measurement_details
;
List of Runs (angles in degrees, time in seconds):

  # Type    Start    End  Width  t~exp~   \w     \q     \k     \f   Frames
#--------------------------------------------------------------------------
  1  \w    -25.00   4.00   0.10   10.00    --  -18.52 -99.00 150.00  290
  2  \w    -48.00  63.00   0.10   10.00    --   18.52 -19.00  90.00 1110
  3  \w    -47.00  32.00   0.10   10.00    --   18.52 -57.00  30.00  790
;
_diffrn_measurement_device 'four-circle diffractometer'
_diffrn_measurement_device_type 'Xcalibur, Eos, Gemini'
_diffrn_measurement_method '\w scans'
_diffrn_orient_matrix_type 'CrysAlisPro convention (1999,Acta A55,543-557)'
_diffrn_orient_matrix_UB_11 -0.0153638000
_diffrn_orient_matrix_UB_12 -0.0141026000
_diffrn_orient_matrix_UB_13 -0.0394610000
_diffrn_orient_matrix_UB_21 0.0172240000
_diffrn_orient_matrix_UB_22 0.0179877000
_diffrn_orient_matrix_UB_23 -0.0277637000
_diffrn_orient_matrix_UB_31 0.0576331000
_diffrn_orient_matrix_UB_32 -0.0091204000
_diffrn_orient_matrix_UB_33 0.0062212000
_diffrn_radiation_monochromator graphite
_diffrn_radiation_probe x-ray
_diffrn_radiation_type MoK\a
_diffrn_radiation_wavelength 0.71073
_diffrn_reflns_av_R_equivalents 0.0226
_diffrn_reflns_av_unetI/netI 0.0252
_diffrn_reflns_Laue_measured_fraction_full 0.996
_diffrn_reflns_Laue_measured_fraction_max 0.838
_diffrn_reflns_limit_h_max 14
_diffrn_reflns_limit_h_min -15
_diffrn_reflns_limit_k_max 39
_diffrn_reflns_limit_k_min -32
_diffrn_reflns_limit_l_max 18
_diffrn_reflns_limit_l_min -19
_diffrn_reflns_number 10660
_diffrn_reflns_point_group_measured_fraction_full 0.996
_diffrn_reflns_point_group_measured_fraction_max 0.838
_diffrn_reflns_theta_full 25.242
_diffrn_reflns_theta_max 29.293
_diffrn_reflns_theta_min 2.515
_diffrn_source 'fine-focus sealed X-ray tube'
_diffrn_source_type 'Enhance (Mo) X-ray Source'
_exptl_absorpt_coefficient_mu 4.831
_exptl_absorpt_correction_T_max 1.00000
_exptl_absorpt_correction_T_min 0.66322
_exptl_absorpt_correction_type multi-scan
_exptl_absorpt_process_details
;
CrysAlisPro 1.171.38.46 (Rigaku Oxford Diffraction, 2015)
Empirical absorption correction using spherical harmonics,
 implemented in SCALE3 ABSPACK scaling algorithm.
;
_exptl_crystal_colour 'light yellow'
_exptl_crystal_density_diffrn 1.637
_exptl_crystal_description block
_exptl_crystal_F_000 2392
_exptl_crystal_size_max 0.35
_exptl_crystal_size_mid 0.21
_exptl_crystal_size_min 0.1
_refine_diff_density_max 0.800
_refine_diff_density_min -0.845
_refine_diff_density_rms 0.090
_refine_ls_extinction_method none
_refine_ls_goodness_of_fit_ref 1.036
_refine_ls_hydrogen_treatment constr
_refine_ls_matrix_type full
_refine_ls_number_parameters 327
_refine_ls_number_reflns 5570
_refine_ls_number_restraints 242
_refine_ls_restrained_S_all 1.174
_refine_ls_R_factor_all 0.0303
_refine_ls_R_factor_gt 0.0281
_refine_ls_shift/su_max 0.002
_refine_ls_shift/su_mean 0.000
_refine_ls_structure_factor_coef Fsqd
_refine_ls_weighting_details 'w=1/[\s^2^(Fo^2^)+(0.0454P)^2^+7.6409P] where P=(Fo^2^+2Fc^2^)/3'
_refine_ls_weighting_scheme calc
_refine_ls_wR_factor_gt 0.0781
_refine_ls_wR_factor_ref 0.0799
_reflns_Friedel_coverage 0.000
_reflns_number_gt 5199
_reflns_number_total 5570
_reflns_threshold_expression 'I > 2\s(I)'
_cod_data_source_file c9nj04911h2.cif
_cod_data_source_block 9-otf
_cod_original_cell_volume 4864.69(19)
_cod_database_code 7058882
_shelx_shelxl_version_number 2018/3
_chemical_oxdiff_formula 'Au Br2 C20 N2 H20 F3 S1 O3'
_chemical_oxdiff_usercomment 'Mes2AuBr2OTf da ACN/Et2O'
_shelx_space_group_comment
;
The symmetry employed for this shelxl refinement is uniquely defined
by the following loop, which should always be used as a source of
symmetry information in preference to the above space-group names.
They are only intended as comments.
;
_shelx_estimated_absorpt_t_max 0.644
_shelx_estimated_absorpt_t_min 0.283
_reflns_odcompleteness_completeness 99.15
_reflns_odcompleteness_iscentric 1
_reflns_odcompleteness_theta 26.32
_olex2_refinement_description
;
1. Fixed Uiso
 At 1.2 times of:
  All C(H) groups
 At 1.5 times of:
  All C(H,H,H) groups
2. Restrained distances
 C17A-C13 \\sim C17B-C13 \\sim C13-C16A \\sim C13-C16B \\sim C15A-C13 \\sim
C15B-C13
 with sigma of 0.02
 C18A-C14 \\sim C18B-C14 \\sim C20A-C14 \\sim C20B-C14 \\sim C19B-C14 \\sim
C19A-C14
 with sigma of 0.02
 C20B-C19B \\sim C20B-C18B \\sim C19B-C18B \\sim C18A-C19A \\sim C18A-C20A
\\sim C19A-C20A
 with sigma of 0.04
 C14-P1 \\sim C14-C20B \\sim C14-C19B \\sim C14-C18B \\sim C14-C18A \\sim
C14-C19A \\sim C14-C20A
 with sigma of 0.02
3. Uiso/Uaniso restraints and constraints
Uanis(C19B) = Uanis(C19A) = Uanis(C20B) = Uanis(C20A) = Uanis(C18B) =
Uanis(C18A)
4. Rigid body (RIGU) restrains
 C1, C2, C3, C9, C10, C8, C7, C13, C12, C5, C6, C11, C14, C16B, C17B, C4, C20B,
  C19B, C18B, C15B, C17A, C16A, C15A, C18A, C19A, C20A
 with sigma for 1-2 distances of 0.004 and sigma for 1-3 distances of 0.004
 O5, S2, O3, O4, C15, F7, F8, F9
 with sigma for 1-2 distances of 0.001 and sigma for 1-3 distances of 0.001
5. Others
 Sof(C16B)=Sof(H16A)=Sof(H16B)=Sof(H16C)=Sof(C17B)=Sof(H17A)=Sof(H17B)=
 Sof(H17C)=Sof(C15B)=Sof(H15A)=Sof(H15B)=Sof(H15C)=1-FVAR(1)
 Sof(C17A)=Sof(H17D)=Sof(H17E)=Sof(H17F)=Sof(C16A)=Sof(H16D)=Sof(H16E)=
 Sof(H16F)=Sof(C15A)=Sof(H15D)=Sof(H15E)=Sof(H15F)=FVAR(1)
 Sof(C20B)=Sof(H20A)=Sof(H20B)=Sof(H20C)=Sof(C18B)=Sof(H18A)=Sof(H18B)=
 Sof(H18C)=Sof(C19A)=Sof(H19D)=Sof(H19E)=Sof(H19F)=1-FVAR(2)
 Sof(C19B)=Sof(H19A)=Sof(H19B)=Sof(H19C)=Sof(C18A)=Sof(H18D)=Sof(H18E)=
 Sof(H18F)=Sof(C20A)=Sof(H20D)=Sof(H20E)=Sof(H20F)=FVAR(2)
 Fixed Sof: S2(0.5) O3(0.5) O4(0.5) O5(0.5) C15(0.5) F7(0.5) F8(0.5) F9(0.5)
6.a Free rotating group:
 S2(O3,O4,O5,C15,F7,F8,F9)
6.b Aromatic/amide H refined with riding coordinates:
 C2(H2), C3(H3), C12(H12), C6(H6)
6.c Idealised Me refined as rotating group:
 C8(H8A,H8B,H8C), C11(H11A,H11B,H11C), C16B(H16A,H16B,H16C), C17B(H17A,H17B,
 H17C), C4(H4A,H4B,H4C), C20B(H20A,H20B,H20C), C19B(H19A,H19B,H19C), C18B(H18A,
 H18B,H18C), C15B(H15A,H15B,H15C), C17A(H17D,H17E,H17F), C16A(H16D,H16E,H16F),
 C15A(H15D,H15E,H15F), C18A(H18D,H18E,H18F), C19A(H19D,H19E,H19F), C20A(H20D,
 H20E,H20F)
;
_olex2_submission_special_instructions 'No special instructions were received'
_oxdiff_exptl_absorpt_empirical_details
;
Empirical correction (ABSPACK) includes:
- Absorption correction using spherical harmonics
- Frame scaling
;
_oxdiff_exptl_absorpt_empirical_full_max 1.468
_oxdiff_exptl_absorpt_empirical_full_min 0.753

loop_
_space_group_symop_operation_xyz
'x, y, z'
'-x+1/2, y, -z'
'x+1/2, y+1/2, z+1/2'
'-x+1, y+1/2, -z+1/2'
'-x, -y, -z'
'x-1/2, -y, z'
'-x+1/2, -y+1/2, -z+1/2'
'x, -y+1/2, z+1/2'

loop_
_atom_site_label
_atom_site_type_symbol
_atom_site_fract_x
_atom_site_fract_y
_atom_site_fract_z
_atom_site_U_iso_or_equiv
_atom_site_adp_type
_atom_site_occupancy
_atom_site_site_symmetry_order
_atom_site_calc_flag
_atom_site_refinement_flags_posn
_atom_site_refinement_flags_adp
_atom_site_refinement_flags_occupancy
_atom_site_disorder_assembly
_atom_site_disorder_group
Au1 Au 0.250000 0.37848(2) 0.500000 0.03114(6) Uani 1 2 d S T P . .
Br1 Br 0.250000 0.46211(2) 0.500000 0.05045(13) Uani 1 2 d S T P . .
Br2 Br 0.250000 0.29432(2) 0.500000 0.05650(14) Uani 1 2 d S T P . .
P1 P 0.28512(8) 0.39661(4) 0.74663(6) 0.0445(2) Uani 1 1 d D . . . .
N1 N 0.5079(3) 0.37514(10) 0.5833(2) 0.0419(6) Uani 1 1 d . . . . .
N2 N 0.4057(2) 0.39420(11) 0.68780(18) 0.0420(6) Uani 1 1 d . . . . .
C1 C 0.3978(3) 0.38118(10) 0.5985(2) 0.0359(6) Uani 1 1 d . U . . .
C2 C 0.5862(3) 0.38464(15) 0.6627(3) 0.0570(10) Uani 1 1 d . U . . .
H2 H 0.667407 0.383132 0.669484 0.068 Uiso 1 1 calc R . . . .
O1 O 0.1800(2) 0.39376(11) 0.67661(17) 0.0569(7) Uani 1 1 d . . . . .
C3 C 0.5237(3) 0.39627(16) 0.7273(3) 0.0558(9) Uani 1 1 d . U . . .
H3 H 0.553113 0.404310 0.787526 0.067 Uiso 1 1 calc R . . . .
C9 C 0.5442(3) 0.35826(13) 0.4998(2) 0.0436(7) Uani 1 1 d . U . . .
C10 C 0.5611(3) 0.39050(15) 0.4324(3) 0.0486(8) Uani 1 1 d . U . . .
C8 C 0.5598(4) 0.27758(17) 0.5693(4) 0.0748(13) Uani 1 1 d . U . . .
H8A H 0.624984 0.282816 0.617301 0.112 Uiso 1 1 calc GR . . . .
H8B H 0.562893 0.246406 0.546945 0.112 Uiso 1 1 calc GR . . . .
H8C H 0.488070 0.282054 0.592968 0.112 Uiso 1 1 calc GR . . . .
C7 C 0.5653(3) 0.31108(14) 0.4926(3) 0.0549(9) Uani 1 1 d . U . . .
C13 C 0.2955(4) 0.45236(15) 0.8095(2) 0.0584(10) Uani 1 1 d D U . . .
C12 C 0.5927(3) 0.37237(16) 0.3521(3) 0.0580(10) Uani 1 1 d . U . . .
H12 H 0.603111 0.392696 0.305164 0.070 Uiso 1 1 calc R . . . .
C5 C 0.6088(3) 0.32589(19) 0.3397(3) 0.0660(11) Uani 1 1 d . U . . .
C6 C 0.5969(4) 0.29563(17) 0.4105(3) 0.0673(11) Uani 1 1 d . U . . .
H6 H 0.610246 0.264146 0.403031 0.081 Uiso 1 1 calc R . . . .
C11 C 0.5475(4) 0.44107(14) 0.4444(3) 0.0668(11) Uani 1 1 d . U . . .
H11A H 0.467958 0.447790 0.450894 0.100 Uiso 1 1 calc GR . . . .
H11B H 0.566565 0.457078 0.391815 0.100 Uiso 1 1 calc GR . . . .
H11C H 0.598960 0.451149 0.498335 0.100 Uiso 1 1 calc GR . . . .
C14 C 0.3029(4) 0.34455(16) 0.8184(3) 0.0678(11) Uani 1 1 d D U . . .
C16B C 0.4059(11) 0.4643(7) 0.8728(11) 0.092(4) Uani 0.64(2) 1 d D U . A 2
H16A H 0.426734 0.439183 0.915050 0.138 Uiso 0.64(2) 1 calc GR . . A 2
H16B H 0.393977 0.491959 0.906268 0.138 Uiso 0.64(2) 1 calc GR . . A 2
H16C H 0.467822 0.469321 0.837827 0.138 Uiso 0.64(2) 1 calc GR . . A 2
C17B C 0.1926(9) 0.4493(5) 0.8647(8) 0.081(3) Uani 0.64(2) 1 d D U . A 2
H17A H 0.122492 0.440486 0.824508 0.121 Uiso 0.64(2) 1 calc GR . . A 2
H17B H 0.181306 0.479014 0.891445 0.121 Uiso 0.64(2) 1 calc GR . . A 2
H17C H 0.210376 0.426593 0.912434 0.121 Uiso 0.64(2) 1 calc GR . . A 2
C4 C 0.6390(5) 0.3075(2) 0.2506(4) 0.099(2) Uani 1 1 d . U . . .
H4A H 0.604878 0.327202 0.201040 0.148 Uiso 1 1 calc GR . . . .
H4B H 0.608905 0.276598 0.240366 0.148 Uiso 1 1 calc GR . . . .
H4C H 0.722534 0.307100 0.253897 0.148 Uiso 1 1 calc GR . . . .
C20B C 0.2844(16) 0.3043(5) 0.7469(9) 0.0833(13) Uani 0.355(9) 1 d D U . B 2
H20A H 0.202480 0.301085 0.723546 0.125 Uiso 0.355(9) 1 calc GR . . B 2
H20B H 0.313432 0.275810 0.775865 0.125 Uiso 0.355(9) 1 calc GR . . B 2
H20C H 0.326035 0.311088 0.697290 0.125 Uiso 0.355(9) 1 calc GR . . B 2
C19B C 0.1881(7) 0.3385(4) 0.8559(7) 0.0833(13) Uani 0.645(9) 1 d D U . B 2
H19A H 0.176560 0.364661 0.893823 0.125 Uiso 0.645(9) 1 calc GR . . B 2
H19B H 0.191480 0.310621 0.891683 0.125 Uiso 0.645(9) 1 calc GR . . B 2
H19C H 0.124159 0.336597 0.805863 0.125 Uiso 0.645(9) 1 calc GR . . B 2
C18B C 0.4124(11) 0.3366(6) 0.8863(11) 0.0833(13) Uani 0.355(9) 1 d D U . B 2
H18A H 0.472734 0.324760 0.855044 0.125 Uiso 0.355(9) 1 calc GR . . B 2
H18B H 0.396767 0.314499 0.931509 0.125 Uiso 0.355(9) 1 calc GR . . B 2
H18C H 0.437574 0.365332 0.915842 0.125 Uiso 0.355(9) 1 calc GR . . B 2
C15B C 0.2639(19) 0.4893(3) 0.7365(6) 0.089(4) Uani 0.64(2) 1 d D U . A 2
H15A H 0.326302 0.492321 0.701304 0.133 Uiso 0.64(2) 1 calc GR . . A 2
H15B H 0.252057 0.518363 0.765291 0.133 Uiso 0.64(2) 1 calc GR . . A 2
H15C H 0.193327 0.480449 0.696835 0.133 Uiso 0.64(2) 1 calc GR . . A 2
C17A C 0.1784(13) 0.4685(10) 0.827(2) 0.090(6) Uani 0.36(2) 1 d D U . A 1
H17D H 0.141592 0.486722 0.776175 0.135 Uiso 0.36(2) 1 calc GR . . A 1
H17E H 0.188014 0.486935 0.881858 0.135 Uiso 0.36(2) 1 calc GR . . A 1
H17F H 0.130273 0.442037 0.834618 0.135 Uiso 0.36(2) 1 calc GR . . A 1
C16A C 0.381(2) 0.4526(12) 0.9005(12) 0.080(6) Uani 0.36(2) 1 d D U . A 1
H16D H 0.345988 0.436821 0.946476 0.120 Uiso 0.36(2) 1 calc GR . . A 1
H16E H 0.398004 0.484108 0.919360 0.120 Uiso 0.36(2) 1 calc GR . . A 1
H16F H 0.451994 0.437171 0.892485 0.120 Uiso 0.36(2) 1 calc GR . . A 1
C15A C 0.351(3) 0.4884(6) 0.7508(12) 0.081(6) Uani 0.36(2) 1 d D U . A 1
H15D H 0.427678 0.478004 0.742740 0.122 Uiso 0.36(2) 1 calc GR . . A 1
H15E H 0.357556 0.517865 0.781574 0.122 Uiso 0.36(2) 1 calc GR . . A 1
H15F H 0.302723 0.491581 0.692013 0.122 Uiso 0.36(2) 1 calc GR . . A 1
C18A C 0.3838(8) 0.3493(4) 0.9120(6) 0.0833(13) Uani 0.645(9) 1 d D U . B 1
H18D H 0.457322 0.362438 0.903030 0.125 Uiso 0.645(9) 1 calc GR . . B 1
H18E H 0.396750 0.319281 0.939873 0.125 Uiso 0.645(9) 1 calc GR . . B 1
H18F H 0.347449 0.369236 0.951328 0.125 Uiso 0.645(9) 1 calc GR . . B 1
C19A C 0.1852(11) 0.3216(6) 0.8258(12) 0.0833(13) Uani 0.355(9) 1 d D U . B 1
H19D H 0.137928 0.342703 0.854254 0.125 Uiso 0.355(9) 1 calc GR . . B 1
H19E H 0.198628 0.293912 0.862151 0.125 Uiso 0.355(9) 1 calc GR . . B 1
H19F H 0.145525 0.313743 0.765603 0.125 Uiso 0.355(9) 1 calc GR . . B 1
C20A C 0.3629(9) 0.3048(3) 0.7668(6) 0.0833(13) Uani 0.645(9) 1 d D U . B 1
H20D H 0.318879 0.300257 0.706631 0.125 Uiso 0.645(9) 1 calc GR . . B 1
H20E H 0.364632 0.276439 0.800977 0.125 Uiso 0.645(9) 1 calc GR . . B 1
H20F H 0.441461 0.313876 0.761710 0.125 Uiso 0.645(9) 1 calc GR . . B 1
S2 S 0.7211(3) 0.40658(8) 1.0193(3) 0.0980(14) Uani 0.5 1 d . U . C -1
O3 O 0.6937(8) 0.4241(3) 0.9267(4) 0.176(6) Uani 0.5 1 d G U . C -1
O4 O 0.8245(5) 0.4260(3) 1.0740(6) 0.170(6) Uani 0.5 1 d G U . C -1
O5 O 0.6222(5) 0.40000(19) 1.0664(6) 0.173(5) Uani 0.5 1 d G U . C -1
C15 C 0.7670(6) 0.34621(10) 1.0011(5) 0.114(2) Uani 0.5 1 d G U . C -1
F7 F 0.7967(11) 0.3235(2) 1.0804(7) 0.152(3) Uani 0.5 1 d G U . C -1
F8 F 0.6816(8) 0.3218(2) 0.9508(9) 0.223(6) Uani 0.5 1 d G U . C -1
F9 F 0.8597(7) 0.3446(2) 0.9575(5) 0.153(3) Uani 0.5 1 d G U . C -1

loop_
_atom_site_aniso_label
_atom_site_aniso_U_11
_atom_site_aniso_U_22
_atom_site_aniso_U_33
_atom_site_aniso_U_23
_atom_site_aniso_U_13
_atom_site_aniso_U_12
Au1 0.03217(10) 0.03246(10) 0.02778(9) 0.000 0.00176(6) 0.000
Br1 0.0709(3) 0.0343(2) 0.0448(3) 0.000 0.0051(2) 0.000
Br2 0.0645(3) 0.0349(2) 0.0640(3) 0.000 -0.0077(3) 0.000
P1 0.0444(5) 0.0593(6) 0.0297(4) -0.0004(4) 0.0049(3) -0.0050(4)
N1 0.0344(14) 0.0512(17) 0.0383(15) -0.0036(11) 0.0005(11) 0.0002(11)
N2 0.0391(14) 0.0543(16) 0.0307(13) -0.0027(12) -0.0003(10) -0.0034(12)
C1 0.0351(15) 0.0392(16) 0.0319(15) -0.0006(12) 0.0012(12) -0.0025(12)
C2 0.0360(18) 0.080(3) 0.051(2) -0.0064(19) -0.0051(15) -0.0026(17)
O1 0.0409(13) 0.092(2) 0.0376(13) -0.0035(13) 0.0045(10) -0.0066(13)
C3 0.0431(19) 0.079(3) 0.0409(18) -0.0060(19) -0.0058(14) -0.0064(18)
C9 0.0316(15) 0.053(2) 0.0459(17) -0.0046(15) 0.0060(13) 0.0002(14)
C10 0.0341(16) 0.060(2) 0.053(2) -0.0016(17) 0.0093(14) -0.0062(15)
C8 0.077(3) 0.062(3) 0.084(3) 0.013(2) 0.009(3) 0.020(2)
C7 0.0444(19) 0.056(2) 0.064(2) -0.0042(18) 0.0052(17) 0.0087(16)
C13 0.075(3) 0.061(2) 0.0398(18) -0.0073(17) 0.0101(17) 0.002(2)
C12 0.0409(19) 0.082(3) 0.053(2) -0.0013(19) 0.0128(16) -0.0004(18)
C5 0.045(2) 0.092(3) 0.060(2) -0.023(2) 0.0061(18) 0.009(2)
C6 0.057(2) 0.067(3) 0.077(3) -0.026(2) 0.010(2) 0.013(2)
C11 0.076(3) 0.052(2) 0.076(3) 0.000(2) 0.023(2) -0.018(2)
C14 0.090(3) 0.071(3) 0.0423(19) 0.0085(19) 0.0097(19) -0.015(2)
C16B 0.087(6) 0.088(10) 0.098(9) -0.047(8) 0.006(6) -0.015(6)
C17B 0.086(5) 0.107(9) 0.054(5) -0.006(5) 0.025(4) 0.025(5)
C4 0.084(4) 0.142(6) 0.073(3) -0.042(3) 0.020(3) 0.020(4)
C20B 0.092(3) 0.086(3) 0.071(3) 0.025(2) 0.010(2) -0.006(3)
C19B 0.092(3) 0.086(3) 0.071(3) 0.025(2) 0.010(2) -0.006(3)
C18B 0.092(3) 0.086(3) 0.071(3) 0.025(2) 0.010(2) -0.006(3)
C15B 0.155(13) 0.058(5) 0.054(4) -0.005(3) 0.023(5) 0.008(6)
C17A 0.085(8) 0.098(16) 0.086(15) -0.028(11) 0.013(8) 0.012(8)
C16A 0.091(12) 0.089(16) 0.056(8) -0.024(8) -0.001(8) -0.017(10)
C15A 0.131(17) 0.054(7) 0.061(8) -0.012(6) 0.022(10) -0.014(9)
C18A 0.092(3) 0.086(3) 0.071(3) 0.025(2) 0.010(2) -0.006(3)
C19A 0.092(3) 0.086(3) 0.071(3) 0.025(2) 0.010(2) -0.006(3)
C20A 0.092(3) 0.086(3) 0.071(3) 0.025(2) 0.010(2) -0.006(3)
S2 0.111(4) 0.0727(14) 0.093(3) -0.0031(16) -0.034(2) 0.0107(16)
O3 0.142(10) 0.228(14) 0.134(6) 0.106(9) -0.052(5) 0.000(10)
O4 0.156(8) 0.092(7) 0.215(11) -0.016(8) -0.111(8) 0.007(7)
O5 0.163(8) 0.177(11) 0.192(12) 0.026(10) 0.069(9) 0.044(7)
C15 0.120(6) 0.096(5) 0.124(6) -0.013(5) 0.009(4) -0.013(5)
F7 0.169(7) 0.117(7) 0.183(7) 0.050(6) 0.073(5) 0.055(6)
F8 0.167(7) 0.163(9) 0.319(13) -0.150(10) -0.027(7) 0.004(7)
F9 0.162(6) 0.196(9) 0.102(6) -0.016(6) 0.028(5) 0.041(6)

loop_
_atom_type_symbol
_atom_type_description
_atom_type_scat_dispersion_real
_atom_type_scat_dispersion_imag
_atom_type_scat_source
C C 0.0033 0.0016 'International Tables Vol C Tables 4.2.6.8 and 6.1.1.4'
H H 0.0000 0.0000 'International Tables Vol C Tables 4.2.6.8 and 6.1.1.4'
Au Au -2.0133 8.8022 'International Tables Vol C Tables 4.2.6.8 and 6.1.1.4'
Br Br -0.2901 2.4595 'International Tables Vol C Tables 4.2.6.8 and 6.1.1.4'
F F 0.0171 0.0103 'International Tables Vol C Tables 4.2.6.8 and 6.1.1.4'
N N 0.0061 0.0033 'International Tables Vol C Tables 4.2.6.8 and 6.1.1.4'
O O 0.0106 0.0060 'International Tables Vol C Tables 4.2.6.8 and 6.1.1.4'
P P 0.1023 0.0942 'International Tables Vol C Tables 4.2.6.8 and 6.1.1.4'
S S 0.1246 0.1234 'International Tables Vol C Tables 4.2.6.8 and 6.1.1.4'

loop_
_geom_angle_atom_site_label_1
_geom_angle_atom_site_label_2
_geom_angle_atom_site_label_3
_geom_angle
_geom_angle_site_symmetry_1
_geom_angle_site_symmetry_3
Br1 Au1 Br2 180.0 . .
Br1 Au1 O1 81.23(7) . .
Br1 Au1 O1 81.23(7) . 2_556
Br2 Au1 O1 98.77(7) . .
Br2 Au1 O1 98.77(7) . 2_556
C1 Au1 Br1 87.84(8) . .
C1 Au1 Br1 87.84(8) 2_556 .
C1 Au1 Br2 92.16(8) 2_556 .
C1 Au1 Br2 92.16(8) . .
C1 Au1 C1 175.68(17) . 2_556
C1 Au1 O1 108.10(10) 2_556 .
C1 Au1 O1 71.21(10) 2_556 2_556
C1 Au1 O1 71.21(10) . .
C1 Au1 O1 108.10(10) . 2_556
O1 Au1 O1 162.46(13) . 2_556
N2 P1 C13 106.82(17) . .
N2 P1 C14 103.29(19) . .
O1 P1 N2 106.45(14) . .
O1 P1 C13 112.47(19) . .
O1 P1 C14 111.4(2) . .
C14 P1 C13 115.4(2) . .
C1 N1 C2 110.0(3) . .
C1 N1 C9 126.9(3) . .
C2 N1 C9 123.0(3) . .
C1 N2 P1 123.7(2) . .
C1 N2 C3 109.0(3) . .
C3 N2 P1 126.3(2) . .
N1 C1 Au1 125.4(2) . .
N1 C1 N2 106.3(3) . .
N2 C1 Au1 127.9(2) . .
N1 C2 H2 126.3 . .
C3 C2 N1 107.4(3) . .
C3 C2 H2 126.3 . .
P1 O1 Au1 108.90(13) . .
N2 C3 H3 126.3 . .
C2 C3 N2 107.3(3) . .
C2 C3 H3 126.3 . .
C10 C9 N1 118.4(3) . .
C7 C9 N1 118.2(3) . .
C7 C9 C10 123.3(3) . .
C9 C10 C12 116.2(4) . .
C9 C10 C11 122.6(4) . .
C12 C10 C11 121.1(4) . .
H8A C8 H8B 109.5 . .
H8A C8 H8C 109.5 . .
H8B C8 H8C 109.5 . .
C7 C8 H8A 109.5 . .
C7 C8 H8B 109.5 . .
C7 C8 H8C 109.5 . .
C9 C7 C8 122.9(4) . .
C9 C7 C6 117.0(4) . .
C6 C7 C8 120.1(4) . .
C16B C13 P1 119.6(8) . .
C16B C13 C17B 109.5(8) . .
C16B C13 C15B 111.6(8) . .
C17B C13 P1 102.8(5) . .
C15B C13 P1 105.3(4) . .
C15B C13 C17B 107.2(6) . .
C17A C13 P1 111.7(9) . .
C17A C13 C16A 108.6(14) . .
C17A C13 C15A 111.0(11) . .
C16A C13 P1 115.2(14) . .
C16A C13 C15A 102.6(11) . .
C15A C13 P1 107.4(6) . .
C10 C12 H12 118.7 . .
C5 C12 C10 122.6(4) . .
C5 C12 H12 118.7 . .
C12 C5 C6 118.9(4) . .
C12 C5 C4 120.9(5) . .
C6 C5 C4 120.1(5) . .
C7 C6 H6 119.1 . .
C5 C6 C7 121.8(4) . .
C5 C6 H6 119.1 . .
C10 C11 H11A 109.5 . .
C10 C11 H11B 109.5 . .
C10 C11 H11C 109.5 . .
H11A C11 H11B 109.5 . .
H11A C11 H11C 109.5 . .
H11B C11 H11C 109.5 . .
C20B C14 P1 103.2(6) . .
C19B C14 P1 106.3(5) . .
C19B C14 C20B 97.4(8) . .
C18B C14 P1 121.1(7) . .
C18B C14 C20B 110.3(9) . .
C18B C14 C19B 115.4(8) . .
C18A C14 P1 116.1(5) . .
C18A C14 C20A 104.1(6) . .
C19A C14 P1 112.2(7) . .
C19A C14 C18A 113.0(8) . .
C19A C14 C20A 100.7(8) . .
C20A C14 P1 109.2(4) . .
C13 C16B H16A 109.5 . .
C13 C16B H16B 109.5 . .
C13 C16B H16C 109.5 . .
H16A C16B H16B 109.5 . .
H16A C16B H16C 109.5 . .
H16B C16B H16C 109.5 . .
C13 C17B H17A 109.5 . .
C13 C17B H17B 109.5 . .
C13 C17B H17C 109.5 . .
H17A C17B H17B 109.5 . .
H17A C17B H17C 109.5 . .
H17B C17B H17C 109.5 . .
C5 C4 H4A 109.5 . .
C5 C4 H4B 109.5 . .
C5 C4 H4C 109.5 . .
H4A C4 H4B 109.5 . .
H4A C4 H4C 109.5 . .
H4B C4 H4C 109.5 . .
C14 C20B H20A 109.5 . .
C14 C20B H20B 109.5 . .
C14 C20B H20C 109.5 . .
H20A C20B H20B 109.5 . .
H20A C20B H20C 109.5 . .
H20B C20B H20C 109.5 . .
C14 C19B H19A 109.5 . .
C14 C19B H19B 109.5 . .
C14 C19B H19C 109.5 . .
H19A C19B H19B 109.5 . .
H19A C19B H19C 109.5 . .
H19B C19B H19C 109.5 . .
C14 C18B H18A 109.5 . .
C14 C18B H18B 109.5 . .
C14 C18B H18C 109.5 . .
H18A C18B H18B 109.5 . .
H18A C18B H18C 109.5 . .
H18B C18B H18C 109.5 . .
C13 C15B H15A 109.5 . .
C13 C15B H15B 109.5 . .
C13 C15B H15C 109.5 . .
H15A C15B H15B 109.5 . .
H15A C15B H15C 109.5 . .
H15B C15B H15C 109.5 . .
C13 C17A H17D 109.5 . .
C13 C17A H17E 109.5 . .
C13 C17A H17F 109.5 . .
H17D C17A H17E 109.5 . .
H17D C17A H17F 109.5 . .
H17E C17A H17F 109.5 . .
C13 C16A H16D 109.5 . .
C13 C16A H16E 109.5 . .
C13 C16A H16F 109.5 . .
H16D C16A H16E 109.5 . .
H16D C16A H16F 109.5 . .
H16E C16A H16F 109.5 . .
C13 C15A H15D 109.5 . .
C13 C15A H15E 109.5 . .
C13 C15A H15F 109.5 . .
H15D C15A H15E 109.5 . .
H15D C15A H15F 109.5 . .
H15E C15A H15F 109.5 . .
C14 C18A H18D 109.5 . .
C14 C18A H18E 109.5 . .
C14 C18A H18F 109.5 . .
H18D C18A H18E 109.5 . .
H18D C18A H18F 109.5 . .
H18E C18A H18F 109.5 . .
C14 C19A H19D 109.5 . .
C14 C19A H19E 109.5 . .
C14 C19A H19F 109.5 . .
H19D C19A H19E 109.5 . .
H19D C19A H19F 109.5 . .
H19E C19A H19F 109.5 . .
C14 C20A H20D 109.5 . .
C14 C20A H20E 109.5 . .
C14 C20A H20F 109.5 . .
H20D C20A H20E 109.5 . .
H20D C20A H20F 109.5 . .
H20E C20A H20F 109.5 . .
O3 S2 O5 115.5 . .
O3 S2 C15 102.4 . .
O4 S2 O3 115.5 . .
O4 S2 O5 115.5 . .
O4 S2 C15 102.4 . .
O5 S2 C15 102.4 . .
F7 C15 S2 111.9 . .
F7 C15 F9 107.0 . .
F8 C15 S2 111.9 . .
F8 C15 F7 107.0 . .
F8 C15 F9 107.0 . .
F9 C15 S2 111.9 . .

loop_
_geom_bond_atom_site_label_1
_geom_bond_atom_site_label_2
_geom_bond_distance
_geom_bond_site_symmetry_2
Au1 Br1 2.4099(5) .
Au1 Br2 2.4252(5) .
Au1 C1 2.062(3) .
Au1 C1 2.062(3) 2_556
Au1 O1 2.889(3) 2_556
Au1 O1 2.889(3) .
P1 N2 1.761(3) .
P1 O1 1.467(3) .
P1 C13 1.850(4) .
P1 C14 1.829(4) .
N1 C1 1.340(4) .
N1 C2 1.390(5) .
N1 C9 1.451(4) .
N2 C1 1.360(4) .
N2 C3 1.397(4) .
C2 H2 0.9300 .
C2 C3 1.329(6) .
C3 H3 0.9300 .
C9 C10 1.398(5) .
C9 C7 1.388(6) .
C10 C12 1.399(6) .
C10 C11 1.480(6) .
C8 H8A 0.9600 .
C8 H8B 0.9600 .
C8 H8C 0.9600 .
C8 C7 1.499(6) .
C7 C6 1.395(6) .
C13 C16B 1.497(9) .
C13 C17B 1.552(8) .
C13 C15B 1.516(8) .
C13 C17A 1.495(12) .
C13 C16A 1.535(12) .
C13 C15A 1.557(12) .
C12 H12 0.9300 .
C12 C5 1.368(6) .
C5 C6 1.385(7) .
C5 C4 1.512(6) .
C6 H6 0.9300 .
C11 H11A 0.9600 .
C11 H11B 0.9600 .
C11 H11C 0.9600 .
C14 C20B 1.561(11) .
C14 C19B 1.530(8) .
C14 C18B 1.503(11) .
C14 C18A 1.548(8) .
C14 C19A 1.534(11) .
C14 C20A 1.595(8) .
C16B H16A 0.9600 .
C16B H16B 0.9600 .
C16B H16C 0.9600 .
C17B H17A 0.9600 .
C17B H17B 0.9600 .
C17B H17C 0.9600 .
C4 H4A 0.9600 .
C4 H4B 0.9600 .
C4 H4C 0.9600 .
C20B H20A 0.9600 .
C20B H20B 0.9600 .
C20B H20C 0.9600 .
C19B H19A 0.9600 .
C19B H19B 0.9600 .
C19B H19C 0.9600 .
C18B H18A 0.9600 .
C18B H18B 0.9600 .
C18B H18C 0.9600 .
C15B H15A 0.9600 .
C15B H15B 0.9600 .
C15B H15C 0.9600 .
C17A H17D 0.9600 .
C17A H17E 0.9600 .
C17A H17F 0.9600 .
C16A H16D 0.9600 .
C16A H16E 0.9600 .
C16A H16F 0.9600 .
C15A H15D 0.9600 .
C15A H15E 0.9600 .
C15A H15F 0.9600 .
C18A H18D 0.9600 .
C18A H18E 0.9600 .
C18A H18F 0.9600 .
C19A H19D 0.9600 .
C19A H19E 0.9600 .
C19A H19F 0.9600 .
C20A H20D 0.9600 .
C20A H20E 0.9600 .
C20A H20F 0.9600 .
S2 O3 1.4450 .
S2 O4 1.4449 .
S2 O5 1.4452 .
S2 C15 1.8508 .
C15 F7 1.3387 .
C15 F8 1.3381 .
C15 F9 1.3389 .
